data_1505373
loop_
_publ_author_name
'Koo, Bonsuk'
'McDonald, Frank E.'

_publ_section_title
;
 Fischer carbene catalysis of alkynol cycloisomerization: application to
 the synthesis of the altromycin B disaccharide.
;
_journal_issue 9
_journal_name_full 'Organic letters'
_journal_page_first 1737
_journal_page_last 1740
_journal_paper_doi 10.1021/ol070435s
_journal_volume 9
_journal_year 2007
_chemical_formula_sum 'C16 H21 N O3 Si'
_chemical_formula_weight 303.43
_chemical_name_systematic
; 
 ? 
;
_space_group_IT_number 4
_symmetry_space_group_name_Hall 'P 2yb'
_symmetry_space_group_name_H-M 'P 1 21 1'
_atom_sites_solution_hydrogens geom
_atom_sites_solution_primary direct
_atom_sites_solution_secondary difmap
_audit_creation_method SHELXL-97
_cell_angle_alpha 90.00
_cell_angle_beta 101.346(4)
_cell_angle_gamma 90.00
_cell_formula_units_Z 2
_cell_length_a 10.6408(8)
_cell_length_b 6.0649(5)
_cell_length_c 13.6002(10)
_cell_measurement_reflns_used 4023
_cell_measurement_temperature 446(2)
_cell_measurement_theta_max 65.27
_cell_measurement_theta_min 3.31
_cell_volume 860.54(12)
_computing_structure_refinement 'SHELXL-97 (Sheldrick, 1997)'
_computing_structure_solution 'SHELXS-97 (Sheldrick, 1990)'
_diffrn_ambient_temperature 446(2)
_diffrn_measured_fraction_theta_full 0.942
_diffrn_measured_fraction_theta_max 0.942
_diffrn_radiation_monochromator graphite
_diffrn_radiation_source 'fine-focus sealed tube'
_diffrn_radiation_type CuK\a
_diffrn_radiation_wavelength 1.54178
_diffrn_reflns_av_R_equivalents 0.0200
_diffrn_reflns_av_sigmaI/netI 0.0234
_diffrn_reflns_limit_h_max 12
_diffrn_reflns_limit_h_min -8
_diffrn_reflns_limit_k_max 6
_diffrn_reflns_limit_k_min -6
_diffrn_reflns_limit_l_max 15
_diffrn_reflns_limit_l_min -16
_diffrn_reflns_number 6072
_diffrn_reflns_theta_full 65.71
_diffrn_reflns_theta_max 65.71
_diffrn_reflns_theta_min 3.31
_exptl_absorpt_coefficient_mu 1.280
_exptl_absorpt_correction_T_max 0.9272
_exptl_absorpt_correction_T_min 0.6285
_exptl_crystal_colour colourless
_exptl_crystal_density_diffrn 1.171
_exptl_crystal_density_method 'not measured'
_exptl_crystal_description block
_exptl_crystal_F_000 324
_exptl_crystal_size_max 0.40
_exptl_crystal_size_mid 0.13
_exptl_crystal_size_min 0.06
_refine_diff_density_max 0.142
_refine_diff_density_min -0.168
_refine_diff_density_rms 0.029
_refine_ls_abs_structure_details 'Flack H D (1983), Acta Cryst. A39, 876-881'
_refine_ls_abs_structure_Flack 0.08(3)
_refine_ls_extinction_method none
_refine_ls_goodness_of_fit_ref 1.016
_refine_ls_hydrogen_treatment mixed
_refine_ls_matrix_type full
_refine_ls_number_parameters 196
_refine_ls_number_reflns 2403
_refine_ls_number_restraints 1
_refine_ls_restrained_S_all 1.016
_refine_ls_R_factor_all 0.0293
_refine_ls_R_factor_gt 0.0279
_refine_ls_shift/su_max 0.003
_refine_ls_shift/su_mean 0.000
_refine_ls_structure_factor_coef Fsqd
_refine_ls_weighting_details 'calc w=1/[\s^2^(Fo^2^)+(0.0376P)^2^+0.2007P] where P=(Fo^2^+2Fc^2^)/3'
_refine_ls_weighting_scheme calc
_refine_ls_wR_factor_gt 0.0716
_refine_ls_wR_factor_ref 0.0729
_reflns_number_gt 2314
_reflns_number_total 2403
_reflns_threshold_expression >2sigma(I)
_cod_data_source_file ol070435ssi20070220_045620.cif
_cod_data_source_block bko4s
_cod_original_cell_volume 860.54(11)
_cod_database_code 1505373

loop_
_symmetry_equiv_pos_as_xyz
'x, y, z'
'-x, y+1/2, -z'

loop_
_atom_site_label
_atom_site_type_symbol
_atom_site_fract_x
_atom_site_fract_y
_atom_site_fract_z
_atom_site_U_iso_or_equiv
_atom_site_adp_type
_atom_site_occupancy
_atom_site_symmetry_multiplicity
_atom_site_calc_flag
_atom_site_refinement_flags
C1 C 0.55017(17) 0.7544(3) 0.14767(14) 0.0344(5) Uani 1 1 d .
C2 C 0.45088(17) 0.8835(3) 0.09632(13) 0.0310(4) Uani 1 1 d .
H2 H 0.4686 1.0019 0.0577 0.037 Uiso 1 1 calc R
C3 C 0.32491(17) 0.8357(3) 0.10267(13) 0.0302(4) Uani 1 1 d .
H3 H 0.2587 0.9225 0.0680 0.036 Uiso 1 1 calc R
C4 C 0.29667(16) 0.6597(3) 0.16022(12) 0.0284(4) Uani 1 1 d .
C5 C 0.39683(19) 0.5346(4) 0.21293(16) 0.0447(6) Uani 1 1 d .
H5 H 0.3797 0.4193 0.2534 0.054 Uiso 1 1 calc R
C6 C 0.52178(19) 0.5802(4) 0.20558(17) 0.0484(6) Uani 1 1 d .
H6 H 0.5879 0.4928 0.2400 0.058 Uiso 1 1 calc R
C7 C 0.05290(15) 0.6735(3) 0.11139(12) 0.0275(4) Uani 1 1 d .
C8 C -0.02159(17) 0.5464(3) 0.17853(13) 0.0292(4) Uani 1 1 d .
H8 H -0.0569 0.6479 0.2222 0.035 Uiso 1 1 calc R
C9 C 0.11426(17) 0.4575(3) 0.23343(12) 0.0281(4) Uani 1 1 d .
C10 C 0.13362(18) 0.2131(4) 0.21745(14) 0.0358(5) Uani 1 1 d .
H10A H 0.2210 0.1743 0.2445 0.054 Uiso 1 1 calc R
H10B H 0.1144 0.1809 0.1470 0.054 Uiso 1 1 calc R
H10C H 0.0777 0.1296 0.2507 0.054 Uiso 1 1 calc R
C11 C 0.15374(17) 0.5257(3) 0.33891(13) 0.0312(4) Uani 1 1 d .
C12 C 0.18660(19) 0.5846(4) 0.42420(15) 0.0387(5) Uani 1 1 d .
C13 C 0.70785(19) 0.9459(4) 0.07853(18) 0.0505(6) Uani 1 1 d .
H13A H 0.6601 0.9163 0.0123 0.076 Uiso 1 1 calc R
H13B H 0.7979 0.9402 0.0781 0.076 Uiso 1 1 calc R
H13C H 0.6861 1.0898 0.0994 0.076 Uiso 1 1 calc R
C14 C 0.4095(2) 0.5972(5) 0.59739(19) 0.0636(7) Uani 1 1 d .
H14A H 0.4138 0.4399 0.5907 0.095 Uiso 1 1 calc R
H14B H 0.4368 0.6371 0.6666 0.095 Uiso 1 1 calc R
H14C H 0.4646 0.6659 0.5583 0.095 Uiso 1 1 calc R
C15 C 0.2338(5) 0.9966(6) 0.5432(3) 0.158(3) Uani 1 1 d .
H15A H 0.2935 1.0484 0.5038 0.237 Uiso 1 1 calc R
H15B H 0.2548 1.0593 0.6092 0.237 Uiso 1 1 calc R
H15C H 0.1486 1.0401 0.5118 0.237 Uiso 1 1 calc R
C16 C 0.1368(3) 0.5873(8) 0.63307(18) 0.1002(15) Uani 1 1 d .
H16A H 0.0495 0.6228 0.6039 0.150 Uiso 1 1 calc R
H16B H 0.1596 0.6547 0.6980 0.150 Uiso 1 1 calc R
H16C H 0.1460 0.4303 0.6397 0.150 Uiso 1 1 calc R
N1 N 0.16844(13) 0.6074(3) 0.16455(10) 0.0288(4) Uani 1 1 d .
O1 O 0.67735(12) 0.7846(3) 0.14640(12) 0.0497(4) Uani 1 1 d .
O2 O 0.02361(12) 0.7902(2) 0.03711(9) 0.0334(3) Uani 1 1 d .
O3 O -0.11427(12) 0.3965(2) 0.13411(9) 0.0366(3) Uani 1 1 d .
H3A H -0.0921 0.3396 0.0855 0.055 Uiso 1 1 calc R
Si1 Si 0.24249(6) 0.69085(11) 0.55220(4) 0.04830(18) Uani 1 1 d .

loop_
_atom_site_aniso_label
_atom_site_aniso_U_11
_atom_site_aniso_U_22
_atom_site_aniso_U_33
_atom_site_aniso_U_23
_atom_site_aniso_U_13
_atom_site_aniso_U_12
C1 0.0270(9) 0.0413(13) 0.0336(10) 0.0056(8) 0.0023(8) -0.0039(8)
C2 0.0325(10) 0.0290(11) 0.0308(9) 0.0041(8) 0.0048(7) -0.0026(8)
C3 0.0298(9) 0.0328(11) 0.0268(9) 0.0009(8) 0.0030(7) 0.0028(8)
C4 0.0276(8) 0.0353(12) 0.0214(8) -0.0011(8) 0.0032(6) -0.0022(8)
C5 0.0347(10) 0.0555(15) 0.0412(12) 0.0254(11) 0.0006(9) -0.0030(10)
C6 0.0289(10) 0.0591(15) 0.0528(13) 0.0270(12) -0.0029(9) 0.0043(10)
C7 0.0295(8) 0.0293(11) 0.0229(9) -0.0040(9) 0.0033(7) -0.0004(9)
C8 0.0302(9) 0.0334(11) 0.0247(9) -0.0049(8) 0.0067(7) -0.0025(8)
C9 0.0314(9) 0.0330(12) 0.0212(9) -0.0003(8) 0.0083(7) -0.0045(8)
C10 0.0398(10) 0.0336(12) 0.0334(10) -0.0004(9) 0.0055(8) 0.0014(9)
C11 0.0352(9) 0.0340(12) 0.0244(10) 0.0007(8) 0.0056(8) -0.0032(8)
C12 0.0423(11) 0.0408(13) 0.0322(11) -0.0003(10) 0.0055(9) -0.0055(10)
C13 0.0296(10) 0.0583(16) 0.0645(14) 0.0203(12) 0.0116(10) -0.0062(11)
C14 0.0552(14) 0.0707(19) 0.0569(15) -0.0084(14) -0.0084(11) -0.0041(14)
C15 0.248(6) 0.046(2) 0.120(3) -0.025(2) -0.115(4) 0.027(3)
C16 0.0784(19) 0.192(5) 0.0336(13) -0.0226(19) 0.0186(13) 0.014(2)
N1 0.0295(7) 0.0351(10) 0.0223(7) 0.0021(7) 0.0064(6) -0.0017(7)
O1 0.0246(7) 0.0612(11) 0.0618(10) 0.0248(8) 0.0048(6) -0.0020(7)
O2 0.0323(6) 0.0373(8) 0.0294(7) 0.0054(6) 0.0030(5) 0.0020(6)
O3 0.0326(7) 0.0450(9) 0.0325(7) -0.0059(6) 0.0073(5) -0.0096(6)
Si1 0.0640(4) 0.0437(4) 0.0296(3) -0.0110(3) -0.0094(2) 0.0051(3)

loop_
_atom_type_symbol
_atom_type_description
_atom_type_scat_dispersion_real
_atom_type_scat_dispersion_imag
_atom_type_scat_source
C C 0.0181 0.0091 'International Tables Vol C Tables 4.2.6.8 and 6.1.1.4'
H H 0.0000 0.0000 'International Tables Vol C Tables 4.2.6.8 and 6.1.1.4'
N N 0.0311 0.0180 'International Tables Vol C Tables 4.2.6.8 and 6.1.1.4'
O O 0.0492 0.0322 'International Tables Vol C Tables 4.2.6.8 and 6.1.1.4'
Si Si 0.2541 0.3302 'International Tables Vol C Tables 4.2.6.8 and 6.1.1.4'

loop_
_geom_angle_atom_site_label_1
_geom_angle_atom_site_label_2
_geom_angle_atom_site_label_3
_geom_angle
O1 C1 C6 115.82(17)
O1 C1 C2 125.08(17)
C6 C1 C2 119.10(17)
C1 C2 C3 119.91(18)
C2 C3 C4 120.84(17)
C5 C4 C3 118.78(16)
C5 C4 N1 120.36(17)
C3 C4 N1 120.85(16)
C6 C5 C4 120.37(19)
C5 C6 C1 120.97(19)
O2 C7 N1 131.87(16)
O2 C7 C8 134.99(16)
N1 C7 C8 93.14(14)
O3 C8 C7 118.49(14)
O3 C8 C9 119.07(16)
C7 C8 C9 85.47(13)
C11 C9 N1 111.54(15)
C11 C9 C10 113.15(16)
N1 C9 C10 115.01(14)
C11 C9 C8 114.98(15)
N1 C9 C8 85.79(13)
C10 C9 C8 113.67(15)
C12 C11 C9 178.9(2)
C11 C12 Si1 176.16(19)
C7 N1 C4 133.78(15)
C7 N1 C9 95.29(13)
C4 N1 C9 130.92(15)
C1 O1 C13 116.84(15)
C16 Si1 C12 108.99(13)
C16 Si1 C14 110.98(14)
C12 Si1 C14 108.46(11)
C16 Si1 C15 110.7(2)
C12 Si1 C15 106.50(14)
C14 Si1 C15 111.09(18)

loop_
_geom_bond_atom_site_label_1
_geom_bond_atom_site_label_2
_geom_bond_distance
C1 O1 1.369(2)
C1 C6 1.386(3)
C1 C2 1.388(3)
C2 C3 1.391(2)
C3 C4 1.391(3)
C4 C5 1.388(3)
C4 N1 1.413(2)
C5 C6 1.381(3)
C7 O2 1.223(2)
C7 N1 1.358(2)
C7 C8 1.530(3)
C8 O3 1.389(2)
C8 C9 1.585(2)
C9 C11 1.473(3)
C9 N1 1.500(2)
C9 C10 1.518(3)
C11 C12 1.198(3)
C12 Si1 1.842(2)
C13 O1 1.425(3)
C14 Si1 1.852(3)
C15 Si1 1.860(4)
C16 Si1 1.832(3)

loop_
_geom_hbond_atom_site_label_D
_geom_hbond_atom_site_label_H
_geom_hbond_atom_site_label_A
_geom_hbond_distance_DH
_geom_hbond_distance_HA
_geom_hbond_distance_DA
_geom_hbond_angle_DHA
_geom_hbond_site_symmetry_A
O3 H3A O2 0.82 1.97 2.7663(17) 163.6 2_545

loop_
_geom_torsion_atom_site_label_1
_geom_torsion_atom_site_label_2
_geom_torsion_atom_site_label_3
_geom_torsion_atom_site_label_4
_geom_torsion
O1 C1 C2 C3 179.46(19)
C6 C1 C2 C3 -0.6(3)
C1 C2 C3 C4 0.1(3)
C2 C3 C4 C5 1.2(3)
C2 C3 C4 N1 -178.29(17)
C3 C4 C5 C6 -2.0(3)
N1 C4 C5 C6 177.4(2)
C4 C5 C6 C1 1.6(4)
O1 C1 C6 C5 179.7(2)
C2 C1 C6 C5 -0.2(3)
O2 C7 C8 O3 54.5(3)
N1 C7 C8 O3 -124.98(17)
O2 C7 C8 C9 175.2(2)
N1 C7 C8 C9 -4.22(13)
O3 C8 C9 C11 -124.12(18)
C7 C8 C9 C11 115.65(17)
O3 C8 C9 N1 124.05(16)
C7 C8 C9 N1 3.82(12)
O3 C8 C9 C10 8.5(2)
C7 C8 C9 C10 -111.68(16)
N1 C9 C11 C12 12(11)
C10 C9 C11 C12 144(11)
C8 C9 C11 C12 -83(11)
C9 C11 C12 Si1 -9(13)
O2 C7 N1 C4 5.9(4)
C8 C7 N1 C4 -174.63(19)
O2 C7 N1 C9 -175.0(2)
C8 C7 N1 C9 4.46(14)
C5 C4 N1 C7 -168.0(2)
C3 C4 N1 C7 11.5(3)
C5 C4 N1 C9 13.2(3)
C3 C4 N1 C9 -167.36(17)
C11 C9 N1 C7 -119.54(17)
C10 C9 N1 C7 109.88(17)
C8 C9 N1 C7 -4.31(14)
C11 C9 N1 C4 59.6(2)
C10 C9 N1 C4 -71.0(2)
C8 C9 N1 C4 174.82(18)
C6 C1 O1 C13 172.9(2)
C2 C1 O1 C13 -7.2(3)
C11 C12 Si1 C16 156(3)
C11 C12 Si1 C14 -83(3)
C11 C12 Si1 C15 37(3)

loop_
_cod_related_entry_id
_cod_related_entry_code
_cod_related_entry_database
1 21199573 ChemSpider
